data_1532510
loop_
_publ_author_name
'Debnath, Sashi'
'Bedi, Anjan'
'Zade, Sanjio S.'

_publ_section_title
;
 Thienopentathiepine: a sulfur containing fused heterocycle for conjugated
 systems and their electrochemical polymerization
;
_journal_issue 44
_journal_name_full 'Polym. Chem.'
_journal_page_first 7658
_journal_paper_doi 10.1039/C5PY01133G
_journal_volume 6
_journal_year 2015
_chemical_formula_moiety 'C12 H6 S8'
_chemical_formula_sum 'C12 H6 S8'
_chemical_formula_weight 406.71
_space_group_crystal_system monoclinic
_space_group_IT_number 14
_space_group_name_Hall '-P 2ybc'
_space_group_name_H-M_alt 'P 1 21/c 1'
_symmetry_space_group_name_Hall '-P 2ybc'
_symmetry_space_group_name_H-M 'P 1 21/c 1'
_atom_sites_solution_primary iterative
_audit_creation_date 2015-02-13
_audit_creation_method
;
  Olex2 1.2-ac2
  (compiled 2012.03.27 svn.r2268, GUI svn.r4156)
;
_audit_update_record
;
2015-02-17 deposited with the CCDC.
2015-09-24 downloaded from the CCDC.
;
_cell_angle_alpha 90
_cell_angle_beta 92.391(4)
_cell_angle_gamma 90
_cell_formula_units_Z 4
_cell_length_a 8.3161(3)
_cell_length_b 20.2270(7)
_cell_length_c 9.2199(4)
_cell_measurement_reflns_used 2618
_cell_measurement_temperature 293.74(10)
_cell_measurement_theta_max 26.3390
_cell_measurement_theta_min 2.4250
_cell_volume 1549.53(10)
_computing_cell_refinement
;
CrysAlisPro, Agilent Technologies,
Version 1.171.37.33c (release 11-04-2014 CrysAlis171 .NET)
(compiled Apr 11 2014,15:12:41)
;
_computing_data_collection
;
CrysAlisPro, Agilent Technologies,
Version 1.171.37.33c (release 11-04-2014 CrysAlis171 .NET)
(compiled Apr 11 2014,15:12:41)
;
_computing_data_reduction
;
CrysAlisPro, Agilent Technologies,
Version 1.171.37.33c (release 11-04-2014 CrysAlis171 .NET)
(compiled Apr 11 2014,15:12:41)
;
_computing_molecular_graphics
;
O. V. Dolomanov, L. J. Bourhis, R. J. Gildea, J. A. K. Howard and H. Puschmann,
OLEX2: a complete structure solution, refinement and analysis program.
J. Appl. Cryst. (2009). 42, 339-341.
;
_computing_publication_material
;
O. V. Dolomanov, L. J. Bourhis, R. J. Gildea, J. A. K. Howard and H. Puschmann,
OLEX2: a complete structure solution, refinement and analysis program.
J. Appl. Cryst. (2009). 42, 339-341.
;
_computing_structure_refinement
;
olex2.refine (L.J. Bourhis, O.V. Dolomanov, R.J. Gildea, J.A.K. Howard,
H. Puschmann, in preparation, 2011)
;
_computing_structure_solution 'J. Appl. Cryst. (2007) 40, 786-790'
_diffrn_ambient_environment air
_diffrn_ambient_temperature 293.74(10)
_diffrn_detector 'CCD plate'
_diffrn_detector_area_resol_mean 7.9580
_diffrn_detector_type Eos
_diffrn_measured_fraction_theta_full 0.9869
_diffrn_measured_fraction_theta_max 0.9881
_diffrn_measurement_details
;
  1 omega   -8.00  102.00   1.0000    9.5700
omega____ theta____ kappa____ phi______ frames
    -       27.5074   77.0000 -150.0000 110

  2 omega  -49.00   56.00   1.0000    9.5700
omega____ theta____ kappa____ phi______ frames
    -       27.5074  -57.0000    0.0000 105
;
_diffrn_measurement_device 'four-circle diffractometer'
_diffrn_measurement_device_type 'SuperNova, Dual, Cu at zero, Eos'
_diffrn_measurement_method '\w scans'
_diffrn_orient_matrix_UB_11 -0.0207883000
_diffrn_orient_matrix_UB_12 -0.0338890000
_diffrn_orient_matrix_UB_13 0.0060619000
_diffrn_orient_matrix_UB_21 -0.0827962000
_diffrn_orient_matrix_UB_22 0.0085824000
_diffrn_orient_matrix_UB_23 -0.0021726000
_diffrn_orient_matrix_UB_31 -0.0028930000
_diffrn_orient_matrix_UB_32 -0.0028995000
_diffrn_orient_matrix_UB_33 -0.0766530000
_diffrn_radiation_monochromator mirror
_diffrn_radiation_probe x-ray
_diffrn_radiation_type 'Mo K\a'
_diffrn_radiation_wavelength 0.71073
_diffrn_reflns_av_R_equivalents 0.0310
_diffrn_reflns_av_unetI/netI 0.0505
_diffrn_reflns_limit_h_max 4
_diffrn_reflns_limit_h_min -10
_diffrn_reflns_limit_k_max 8
_diffrn_reflns_limit_k_min -25
_diffrn_reflns_limit_l_max 11
_diffrn_reflns_limit_l_min -10
_diffrn_reflns_number 4953
_diffrn_reflns_theta_full 26.358907
_diffrn_reflns_theta_max 26.36
_diffrn_reflns_theta_min 2.21
_diffrn_source 'SuperNova (Mo) X-ray Source'
_exptl_absorpt_coefficient_mu 1.135
_exptl_absorpt_correction_T_max 1.00000
_exptl_absorpt_correction_T_min 0.75684
_exptl_absorpt_correction_type multi-scan
_exptl_absorpt_process_details
;
CrysAlisPro, Agilent Technologies,
Version 1.171.37.33c (release 11-04-2014 CrysAlis171 .NET)
(compiled Apr 11 2014,15:12:41)
Empirical absorption correction using spherical harmonics,
 implemented in SCALE3 ABSPACK scaling algorithm.
Empirical absorption correction using spherical harmonics,
 implemented in SCALE3 ABSPACK scaling algorithm.
;
_exptl_crystal_density_diffrn 1.7433
_exptl_crystal_F_000 828.1095
_exptl_crystal_size_max 0.5225
_exptl_crystal_size_mid 0.175
_exptl_crystal_size_min 0.1289
_refine_diff_density_max 1.001
_refine_diff_density_min -1.105081
_refine_diff_density_rms 0.112476
_refine_ls_d_res_high 0.800385
_refine_ls_d_res_low 8.383402
_refine_ls_goodness_of_fit_ref 1.036094
_refine_ls_hydrogen_treatment mixed
_refine_ls_matrix_type full
_refine_ls_number_constraints 14
_refine_ls_number_parameters 174
_refine_ls_number_reflns 3143
_refine_ls_number_restraints 0
_refine_ls_restrained_S_all 1.036094
_refine_ls_R_factor_all 0.058638
_refine_ls_R_factor_gt 0.051285
_refine_ls_shift/su_max 0.0001
_refine_ls_shift/su_mean 0.0000
_refine_ls_structure_factor_coef Fsqd
_refine_ls_weighting_details 'w=1/[\s^2^(Fo^2^)+(0.0637P)^2^+3.0915P] where P=(Fo^2^+2Fc^2^)/3'
_refine_ls_weighting_scheme calc
_refine_ls_wR_factor_ref 0.143797
_reflns_Friedel_coverage 0.0
_reflns_limit_h_max 10
_reflns_limit_h_min -10
_reflns_limit_k_max 25
_reflns_limit_k_min 0
_reflns_limit_l_max 11
_reflns_limit_l_min 0
_reflns_number_gt 2714
_reflns_number_total 3143
_reflns_threshold_expression I>=2u(I)
_cod_data_source_file c5py01133g2.cif
_cod_data_source_block SSZ_AB_07.06.2014
_cod_depositor_comments 'Adding full bibliography for 1532507--1532510.cif.'
_cod_database_code 1532510
_chemical_oxdiff_formula C12H6S6
_reflns_odcompleteness_completeness 98.69
_reflns_odcompleteness_iscentric 1
_reflns_odcompleteness_theta 26.32

loop_
_space_group_symop_id
_space_group_symop_operation_xyz
1 x,y,z
2 -x,y+1/2,-z+1/2
3 -x,-y,-z
4 x,-y-1/2,z-1/2

loop_
_atom_site_label
_atom_site_type_symbol
_atom_site_fract_x
_atom_site_fract_y
_atom_site_fract_z
_atom_site_U_iso_or_equiv
_atom_site_adp_type
_atom_site_occupancy
_atom_site_refinement_flags_posn
S1 S 0.33623(13) 0.38078(5) 0.25438(13) 0.0432(3) Uani 1.000000 .
S2 S 0.20869(10) 0.58419(5) 0.12976(11) 0.0329(2) Uani 1.000000 .
S3 S 0.48906(18) 0.75295(7) -0.00063(19) 0.0699(4) Uani 1.000000 .
S4 S 0.63888(11) 0.47363(5) 0.21950(12) 0.0366(3) Uani 1.000000 .
S5 S 0.70815(12) 0.49708(5) 0.43066(12) 0.0408(3) Uani 1.000000 .
S6 S 0.89364(11) 0.56282(5) 0.40902(12) 0.0388(3) Uani 1.000000 .
S7 S 0.77970(12) 0.64894(5) 0.34520(13) 0.0405(3) Uani 1.000000 .
S8 S 0.70969(11) 0.63373(5) 0.13061(12) 0.0376(3) Uani 1.000000 .
C1 C 0.1580(6) 0.3383(2) 0.2456(5) 0.0475(11) Uani 1.000000 .
C2 C 0.0320(5) 0.3766(2) 0.2007(5) 0.0438(10) Uani 1.000000 .
C3 C 0.0773(5) 0.4421(2) 0.1739(4) 0.0348(8) Uani 1.000000 .
C4 C 0.2411(4) 0.45296(18) 0.1988(4) 0.0308(8) Uani 1.000000 .
C5 C 0.3244(4) 0.51530(18) 0.1766(4) 0.0290(8) Uani 1.000000 .
C6 C 0.4859(4) 0.53154(18) 0.1792(4) 0.0289(7) Uani 1.000000 .
C7 C 0.5148(4) 0.59965(18) 0.1421(4) 0.0291(8) Uani 1.000000 .
C8 C 0.3754(4) 0.63443(17) 0.1123(4) 0.0294(8) Uani 1.000000 .
C9 C 0.3458(5) 0.70353(19) 0.0710(5) 0.0409(7) Uani 1.000000 .
C10 C 0.1875(5) 0.73928(19) 0.0940(5) 0.0409(7) Uani 1.000000 .
C11 C 0.2152(6) 0.8048(3) 0.0288(6) 0.0611(14) Uani 1.000000 .
C12 C 0.3606(6) 0.8166(2) -0.0200(5) 0.0494(11) Uani 1.000000 .
H1 H 0.1487(6) 0.2937(2) 0.2690(5) 0.0570(13) Uiso 1.000000 R
H2 H -0.0731(5) 0.3612(2) 0.1889(5) 0.0525(12) Uiso 1.000000 R
H3 H 0.0053(5) 0.4748(2) 0.1427(4) 0.0418(10) Uiso 1.000000 R
H10 H 0.0963(5) 0.72373(19) 0.1380(5) 0.0490(8) Uiso 1.000000 R
H11 H 0.1342(6) 0.8365(3) 0.0221(6) 0.0733(17) Uiso 1.000000 R
H12 H 0.3887(6) 0.8568(2) -0.0612(5) 0.0593(13) Uiso 1.000000 R

loop_
_atom_site_aniso_label
_atom_site_aniso_U_11
_atom_site_aniso_U_22
_atom_site_aniso_U_33
_atom_site_aniso_U_12
_atom_site_aniso_U_13
_atom_site_aniso_U_23
S1 0.0401(6) 0.0308(5) 0.0585(7) 0.0017(4) -0.0008(5) 0.0027(5)
S2 0.0233(4) 0.0328(5) 0.0422(6) 0.0004(4) -0.0029(4) 0.0024(4)
S3 0.0653(9) 0.0430(7) 0.1030(12) 0.0052(6) 0.0217(8) 0.0158(7)
S4 0.0283(5) 0.0310(5) 0.0501(6) 0.0060(4) -0.0036(4) -0.0075(4)
S5 0.0348(5) 0.0437(6) 0.0432(6) -0.0039(4) -0.0062(4) 0.0102(5)
S6 0.0274(5) 0.0391(5) 0.0491(6) 0.0010(4) -0.0086(4) -0.0008(4)
S7 0.0357(5) 0.0322(5) 0.0530(7) 0.0012(4) -0.0074(5) -0.0069(4)
S8 0.0263(5) 0.0440(6) 0.0427(6) -0.0040(4) 0.0031(4) 0.0088(4)
C1 0.057(3) 0.031(2) 0.055(3) -0.0114(19) 0.009(2) -0.0012(19)
C2 0.040(2) 0.042(2) 0.050(3) -0.0115(18) 0.0015(19) -0.000(2)
C3 0.0309(19) 0.036(2) 0.037(2) -0.0028(16) -0.0001(16) -0.0023(16)
C4 0.0296(18) 0.0314(19) 0.0312(19) -0.0007(15) 0.0001(15) -0.0046(15)
C5 0.0289(18) 0.0306(18) 0.0274(18) 0.0034(15) -0.0006(14) -0.0018(14)
C6 0.0256(17) 0.0297(18) 0.0311(18) 0.0015(14) -0.0007(14) -0.0030(15)
C7 0.0273(18) 0.0304(18) 0.0296(18) -0.0006(14) 0.0017(14) -0.0015(14)
C8 0.0273(17) 0.0288(18) 0.0321(19) -0.0012(14) 0.0013(15) 0.0021(14)
C9 0.0381(16) 0.0272(14) 0.0568(19) 0.0012(12) -0.0039(14) 0.0151(13)
C10 0.0381(16) 0.0272(14) 0.0568(19) 0.0012(12) -0.0039(14) 0.0151(13)
C11 0.057(3) 0.055(3) 0.072(3) 0.023(2) 0.006(3) 0.016(3)
C12 0.060(3) 0.033(2) 0.055(3) 0.002(2) 0.000(2) 0.010(2)

loop_
_atom_type_symbol
_atom_type_scat_dispersion_real
_atom_type_scat_dispersion_imag
_atom_type_scat_source
_atom_type_scat_dispersion_source
H 0.00000 0.00000 'International Tables Volume C Table 6.1.1.4 (pp. 500-502)' custom
C 0.00330 0.00160 'International Tables Volume C Table 6.1.1.4 (pp. 500-502)' custom
S 0.12460 0.12340 'International Tables Volume C Table 6.1.1.4 (pp. 500-502)' custom

loop_
_exptl_crystal_face_index_h
_exptl_crystal_face_index_k
_exptl_crystal_face_index_l
_exptl_crystal_face_perp_dist
_exptl_oxdiff_crystal_face_indexfrac_h
_exptl_oxdiff_crystal_face_indexfrac_k
_exptl_oxdiff_crystal_face_indexfrac_l
_exptl_oxdiff_crystal_face_x
_exptl_oxdiff_crystal_face_y
_exptl_oxdiff_crystal_face_z
12 0 -1 0.0820 12.0005 -0.0302 -1.0152 -0.2546 -0.9916 0.0432
-2 28 -1 0.0787 -1.9974 27.9878 -1.0117 -0.9131 0.4078 0.0022
-4 -27 1 0.0639 -4.0031 -26.9749 1.0183 1.0035 0.0977 0.0117
4 27 -2 0.0772 4.0024 26.9715 -2.0194 -1.0095 -0.0955 0.0650
4 27 0 0.0608 4.0037 26.9784 -0.0171 -0.9976 -0.0999 -0.0885
11 -9 0 0.0934 10.9999 -9.0202 -0.0087 0.0770 -0.9881 -0.0050
-11 12 0 0.1000 -10.9995 12.0188 0.0074 -0.1786 1.0139 -0.0036
0 2 13 0.3573 0.0083 2.0439 13.0144 0.0095 -0.0114 -1.0035
10 14 0 0.0838 10.0026 13.9711 -0.0181 -0.6815 -0.7082 -0.0681
-10 -14 0 0.0807 -10.0026 -13.9711 0.0181 0.6815 0.7082 0.0681
11 8 -1 0.0869 11.0014 7.9683 -1.0177 -0.5049 -0.8403 0.0231
0 2 13 0.3704 0.0083 2.0439 13.0144 0.0095 -0.0114 -1.0035
8 -4 -9 0.0753 7.9947 -4.0469 -9.0181 -0.0837 -0.6771 0.6799
-2 0 13 0.3563 -1.9921 0.0492 13.0177 0.1187 0.1371 -0.9922
-2 28 -1 0.0706 -1.9974 27.9878 -1.0117 -0.9131 0.4078 0.0022
-11 -8 0 0.0837 -11.0020 -7.9717 0.0166 0.4990 0.8425 0.0537
0 2 13 0.3756 0.0083 2.0439 13.0144 0.0095 -0.0114 -1.0035
11 9 0 0.0870 11.0021 8.9713 -0.0170 -0.5328 -0.8339 -0.0565
-4 2 12 0.2923 -3.9927 2.0493 12.0179 0.0864 0.3221 -0.9156
-8 21 -1 0.1033 -7.9988 21.0044 -1.0015 -0.5516 0.8447 0.0390
1 2 13 0.3800 1.0084 2.0416 13.0132 -0.0113 -0.0942 -1.0063
-2 2 13 0.4098 -1.9919 2.0483 13.0168 0.0509 0.1542 -0.9980
1 -2 -13 0.3725 0.9918 -2.0461 -13.0156 -0.0302 -0.0714 1.0007
-12 0 0 0.0755 -11.9941 0.0067 0.0043 0.2491 0.9931 0.0343
0 -2 -13 0.3575 0.0017 -1.9984 -12.9956 -0.0111 0.0109 1.0019
-11 -8 2 0.0805 -10.9949 -7.9892 2.0035 0.5115 0.8374 -0.0986
-8 -21 0 0.0757 -7.9961 -20.9832 0.0034 0.8773 0.4820 0.0837
1 0 -13 0.3602 1.0012 -0.0001 -12.9960 -0.0996 -0.0547 0.9933
4 27 0 0.0677 3.9981 26.9819 -0.0021 -0.9975 -0.0995 -0.0896
0 0 13 0.3656 -0.0017 -0.0005 12.9957 0.0788 -0.0281 -0.9961
-1 28 0 0.0378 -0.9995 27.9841 -0.0003 -0.9276 0.3229 -0.0782
1 28 0 0.0510 0.9996 27.9830 -0.0010 -0.9691 0.1574 -0.0839
-1 2 13 0.3570 -1.0012 1.9989 12.9960 0.0319 0.0718 -0.9991

loop_
_geom_angle_atom_site_label_1
_geom_angle_atom_site_label_2
_geom_angle_atom_site_label_3
_geom_angle
C4 S1 C1 91.5(2)
C8 S2 C5 93.25(17)
C12 S3 C9 92.3(2)
C6 S4 S5 102.58(13)
S6 S5 S4 103.81(6)
S7 S6 S5 103.73(6)
S8 S7 S6 104.86(6)
C7 S8 S7 102.91(13)
C2 C1 S1 112.6(3)
H1 C1 S1 123.71(17)
H1 C1 C2 123.7(3)
C3 C2 C1 112.6(4)
H2 C2 C1 123.7(3)
H2 C2 C3 123.7(3)
C4 C3 C2 112.9(4)
H3 C3 C2 123.5(3)
H3 C3 C4 123.5(2)
C3 C4 S1 110.4(3)
C5 C4 S1 123.9(3)
C5 C4 C3 125.6(4)
C4 C5 S2 117.9(3)
C6 C5 S2 109.9(3)
C6 C5 C4 132.1(3)
C5 C6 S4 122.7(3)
C7 C6 S4 124.1(3)
C7 C6 C5 113.2(3)
C6 C7 S8 123.3(3)
C8 C7 S8 123.8(3)
C8 C7 C6 112.9(3)
C7 C8 S2 110.7(3)
C9 C8 S2 117.2(3)
C9 C8 C7 132.1(3)
C8 C9 S3 123.1(3)
C10 C9 S3 113.3(3)
C10 C9 C8 123.5(3)
C11 C10 C9 102.6(3)
H10 C10 C9 128.7(2)
H10 C10 C11 128.7(3)
C12 C11 C10 117.3(4)
H11 C11 C10 121.3(3)
H11 C11 C12 121.3(3)
C11 C12 S3 114.2(4)
H12 C12 S3 122.91(17)
H12 C12 C11 122.9(3)

loop_
_geom_bond_atom_site_label_1
_geom_bond_atom_site_label_2
_geom_bond_distance
S1 C1 1.713(5)
S1 C4 1.728(4)
S2 C5 1.738(4)
S2 C8 1.732(4)
S3 C9 1.709(4)
S3 C12 1.678(5)
S4 S5 2.0623(15)
S4 C6 1.758(4)
S5 S6 2.0526(15)
S6 S7 2.0571(15)
S7 S8 2.0620(16)
S8 C7 1.768(4)
C1 C2 1.354(7)
C1 H1 0.9300
C2 C3 1.402(6)
C2 H2 0.9300
C3 C4 1.389(5)
C3 H3 0.9300
C4 C5 1.457(5)
C5 C6 1.382(5)
C6 C7 1.442(5)
C7 C8 1.374(5)
C8 C9 1.467(5)
C9 C10 1.525(6)
C10 C11 1.477(6)
C10 H10 0.9300
C11 C12 1.329(7)
C11 H11 0.9300
C12 H12 0.9300
